data_9009771
loop_
_publ_author_name
'Fjellvag, H.'
'Gronvold, F.'
'Stolen, S.'
'Hauback, B. C.'

_publ_section_title
;
 On the crystallographic and magnetic structures of
 nearly stoichiometric iron monoxide
 Note: low-temperature polymorph
 Sample: Single-Phase Fe0.925O, T = 12 K
;
_journal_name_full 'Journal of Solid State Chemistry'
_journal_page_first 52
_journal_page_last 57
_journal_paper_doi 10.1006/jssc.1996.0206
_journal_volume 124
_journal_year 1996
_chemical_compound_source Synthetic
_chemical_formula_sum 'Fe0.925 O'
_chemical_name_mineral Wuestite
_space_group_IT_number 148
_symmetry_space_group_name_Hall '-P 3*'
_symmetry_space_group_name_H-M 'R -3 :R'
_cell_angle_alpha 59.92
_cell_angle_beta 59.92
_cell_angle_gamma 59.92
_cell_length_a 6.073
_cell_length_b 6.073
_cell_length_c 6.073
_cell_formula_units_Z 8
_cell_volume 158.091
_database_code_amcsd 0013898
_diffrn_ambient_temperature 12
_exptl_crystal_density_diffrn 5.685
_cod_original_sg_symbol_H-M 'R -3'
_cod_original_formula_sum 'Fe.925 O'
_cod_database_code 9009771

loop_
_space_group_symop_operation_xyz
x,y,z
-z,-x,-y
y,z,x
-x,-y,-z
z,x,y
-y,-z,-x

loop_
_atom_site_label
_atom_site_fract_x
_atom_site_fract_y
_atom_site_fract_z
_atom_site_occupancy
Fe1 0.00000 0.00000 0.00000 0.87000
Fe2 0.50000 0.50000 0.50000 0.87000
Fe3 0.50000 0.00000 0.00000 0.87000
Fe4 0.00000 0.50000 0.50000 0.87000
Fe5 0.12500 0.12500 0.12500 0.02750
Fe6 0.62500 0.62500 0.62500 0.02750
Fe7 0.12500 0.62500 0.62500 0.02750
Fe8 0.62500 0.12500 0.12500 0.02750
O1 0.25000 0.25000 0.25000 1.00000
O2 0.25000 0.25000 0.75000 1.00000

loop_
_cod_related_entry_id
_cod_related_entry_database
_cod_related_entry_code
1 ChemSpider 396260
2 AMCSD 0013898
